data_1565792
loop_
_publ_author_name
'Willauer, Aur\'elien R.'
'Douair, Iskander'
'Chauvin, Anne-Sophie'
'Fadaei-Tirani, Farzaneh'
'B\"unzli, Jean-Claude G.'
'Maron, Laurent'
'Mazzanti, Marinella'

_publ_section_title
;
 Structure, reactivity and luminescence studies of triphenylsiloxide
 complexes of tetravalent lanthanides
;
_journal_issue 3
_journal_name_full 'Chemical Science'
_journal_page_first 681
_journal_page_last 691
_journal_paper_doi 10.1039/D1SC05517H
_journal_volume 13
_journal_year 2022
_chemical_formula_moiety 'C92 H78 N O5 P Pr Si4, 1[C7H8]'
_chemical_formula_sum 'C92 H78 N O5 P Pr Si4'
_chemical_formula_weight 1561.79
_space_group_crystal_system monoclinic
_space_group_IT_number 14
_space_group_name_Hall '-P 2ybc'
_space_group_name_H-M_alt 'P 1 21/c 1'
_atom_sites_solution_hydrogens geom
_atom_sites_solution_primary dual
_atom_sites_solution_secondary difmap
_audit_creation_date 2021-05-25
_audit_creation_method
;
Olex2 1.3
(compiled 2020.11.12 svn.r5f609507 for OlexSys, GUI svn.r6272)
;
_audit_update_record
;
2021-08-22 deposited with the CCDC.	2021-12-16 downloaded from the CCDC.
;
_cell_angle_alpha 90
_cell_angle_beta 91.3627(9)
_cell_angle_gamma 90
_cell_formula_units_Z 4
_cell_length_a 14.39059(14)
_cell_length_b 21.1314(2)
_cell_length_c 28.0674(3)
_cell_measurement_reflns_used 37935
_cell_measurement_temperature 140.00(10)
_cell_measurement_theta_max 74.3080
_cell_measurement_theta_min 2.5810
_cell_volume 8532.69(15)
_computing_cell_refinement 'CrysAlisPro 1.171.41.109a (Rigaku OD, 2021)'
_computing_data_collection 'CrysAlisPro 1.171.41.109a (Rigaku OD, 2021)'
_computing_data_reduction 'CrysAlisPro 1.171.41.109a (Rigaku OD, 2021)'
_computing_molecular_graphics 'Olex2 1.3 (Dolomanov et al., 2009)'
_computing_publication_material 'Olex2 1.3 (Dolomanov et al., 2009)'
_computing_structure_refinement 'ShelXL 2018/3 (Sheldrick, 2015)'
_computing_structure_solution 'ShelXT 2018/2 (Sheldrick, 2015)'
_diffrn_ambient_environment N~2~
_diffrn_ambient_temperature 140.00(10)
_diffrn_detector 'Hybrid Pixel Array Detector'
_diffrn_detector_area_resol_mean 10.0000
_diffrn_detector_type 'HyPix-Arc 150'
_diffrn_measured_fraction_theta_full 1.000
_diffrn_measured_fraction_theta_max 0.973
_diffrn_measurement_details
;
List of Runs (angles in degrees, time in seconds):

  # Type    Start    End  Width  t~exp~   \w     \q     \k     \f   Frames
#--------------------------------------------------------------------------
  1  \w     64.00 109.00   0.50    0.50    --   59.82  30.00-120.00   90
  2  \w     78.00 105.00   0.50    0.50    --   59.82  30.00 -90.00   54
  3  \w     75.00 102.00   0.50    0.50    --   59.82  30.00 -30.00   54
  4  \w     78.00 106.00   0.50    0.50    --   59.82  30.00 150.00   56
  5  \w     61.00 109.00   0.50    0.50    --   59.82  30.00 120.00   96
  6  \w     11.00  37.00   0.50    0.50    --   59.82 -30.00 120.00   52
  7  \w   -109.00 -83.00   0.50    0.50    --  -62.25 -30.00  30.00   52
  8  \w   -106.00 -40.00   0.50    0.50    --  -71.33 -15.00 150.00  132
  9  \w   -114.00 -79.00   0.50    0.50    --  -71.33 -30.00 120.00   70
 10  \w     33.00  72.00   0.50    2.00    --   71.95 -95.00  60.00   78
 11  \w     32.00  72.00   0.50    2.00    --   71.95 -95.00 150.00   80
 12  \w     41.00  84.00   0.50    2.00    --   73.61 -95.00  90.00   86
 13  \w     35.00  61.00   0.50    2.00    --   73.61 -95.00 -30.00   52
 14  \w     78.00 122.00   0.50    2.00    --   73.61  30.00-180.00   88
 15  \w   -106.00 -37.00   0.50    2.00    --  -76.05 125.00 150.00  138
 16  \w   -108.00 -78.00   0.50    2.00    --  -76.05 -30.00   0.00   60
 17  \w   -124.00 -78.00   0.50    2.00    --  -76.05 -30.00 -30.00   92
 18  \w   -107.00 -37.00   0.50    2.00    --  -76.05 125.00-150.00  140
 19  \w   -107.00 -44.00   0.50    2.00    --  -76.05 125.00 -60.00  126
 20  \w   -123.00 -43.00   0.50    2.00    --  -76.05 -15.00-120.00  160
 21  \w   -120.00 -78.00   0.50    2.00    --  -76.05-125.00 -90.00   84
 22  \w     41.00  70.00   0.50    2.00    --   81.25 -95.00 120.00   58
 23  \w     86.00 111.00   0.50    2.00    --   81.25-125.00-150.00   50
 24  \w     44.00  75.00   0.50    2.00    --   81.25-125.00-150.00   62
 25  \w     41.00  69.00   0.50    2.00    --   81.25 -95.00-120.00   56
 26  \w     79.00 123.00   0.50    2.00    --   81.25 125.00  30.00   88
 27  \w     91.00 123.00   0.50    2.00    --   81.25 125.00 120.00   64
 28  \w     84.00 110.00   0.50    2.00    --   81.25-125.00 120.00   52
 29  \w     35.00 111.00   0.50    2.00    --   81.25-125.00  60.00  152
 30  \w     39.00  65.00   0.50    2.00    --   81.25-125.00 120.00   52
 31  \w    101.00 127.00   0.50    2.00    --   81.25 125.00-120.00   52
 32  \w     39.00 111.00   0.50    2.00    --   81.25-125.00 -30.00  144
 33  \w     81.00 111.00   0.50    2.00    --   81.25-125.00-180.00   60
 34  \w     84.00 109.00   0.50    2.00    --   81.25-125.00   0.00   50
 35  \w     43.00  75.00   0.50    2.00    --   81.25-125.00   0.00   64
 36  \w     91.00 116.00   0.50    2.00    --   81.25 125.00  90.00   50
 37  \w     99.00 126.00   0.50    2.00    --   81.25 125.00-180.00   54
 38  \w     41.00  66.00   0.50    2.00    --   81.25 -95.00-150.00   50
;
_diffrn_measurement_device 'four-circle diffractometer'
_diffrn_measurement_device_type 'XtaLAB Synergy R, DW system, HyPix-Arc 150'
_diffrn_measurement_method '\w scans'
_diffrn_orient_matrix_type 'CrysAlisPro convention (1999,Acta A55,543-557)'
_diffrn_orient_matrix_UB_11 0.1039181000
_diffrn_orient_matrix_UB_12 -0.0132737000
_diffrn_orient_matrix_UB_13 0.0100640000
_diffrn_orient_matrix_UB_21 0.0257945000
_diffrn_orient_matrix_UB_22 0.0587053000
_diffrn_orient_matrix_UB_23 -0.0294269000
_diffrn_orient_matrix_UB_31 -0.0032392000
_diffrn_orient_matrix_UB_32 0.0410717000
_diffrn_orient_matrix_UB_33 0.0452578000
_diffrn_radiation_monochromator mirror
_diffrn_radiation_probe x-ray
_diffrn_radiation_type 'Cu K\a'
_diffrn_radiation_wavelength 1.54184
_diffrn_reflns_av_R_equivalents 0.0325
_diffrn_reflns_av_unetI/netI 0.0255
_diffrn_reflns_Laue_measured_fraction_full 1.000
_diffrn_reflns_Laue_measured_fraction_max 0.973
_diffrn_reflns_limit_h_max 17
_diffrn_reflns_limit_h_min -17
_diffrn_reflns_limit_k_max 26
_diffrn_reflns_limit_k_min -25
_diffrn_reflns_limit_l_max 35
_diffrn_reflns_limit_l_min -30
_diffrn_reflns_number 107006
_diffrn_reflns_point_group_measured_fraction_full 1.000
_diffrn_reflns_point_group_measured_fraction_max 0.973
_diffrn_reflns_theta_full 67.684
_diffrn_reflns_theta_max 75.357
_diffrn_reflns_theta_min 2.618
_diffrn_source 'Rotating-anode X-ray tube'
_diffrn_source_type 'Rigaku (Cu) X-ray Source'
_exptl_absorpt_coefficient_mu 5.484
_exptl_absorpt_correction_T_max 1.000
_exptl_absorpt_correction_T_min 0.629
_exptl_absorpt_correction_type gaussian
_exptl_absorpt_process_details
;
CrysAlisPro 1.171.41.109a (Rigaku Oxford Diffraction, 2021)
Numerical absorption correction based on Gaussian integration over
a multifaceted crystal model.
Empirical absorption correction using spherical harmonics
as implemented in SCALE3 ABSPACK scaling algorithm
;
_exptl_crystal_colour 'clear intense orange'
_exptl_crystal_density_diffrn 1.216
_exptl_crystal_description plate
_exptl_crystal_F_000 3228
_exptl_crystal_size_max 0.1
_exptl_crystal_size_mid 0.07
_exptl_crystal_size_min 0.01
_refine_diff_density_max 0.795
_refine_diff_density_min -0.599
_refine_diff_density_rms 0.055
_refine_ls_extinction_method none
_refine_ls_goodness_of_fit_ref 1.048
_refine_ls_hydrogen_treatment constr
_refine_ls_matrix_type full
_refine_ls_number_parameters 1000
_refine_ls_number_reflns 17163
_refine_ls_number_restraints 1757
_refine_ls_restrained_S_all 1.112
_refine_ls_R_factor_all 0.0494
_refine_ls_R_factor_gt 0.0395
_refine_ls_shift/su_max 0.004
_refine_ls_shift/su_mean 0.000
_refine_ls_structure_factor_coef Fsqd
_refine_ls_weighting_details 'w=1/[\s^2^(Fo^2^)+(0.0448P)^2^+7.4935P] where P=(Fo^2^+2Fc^2^)/3'
_refine_ls_weighting_scheme calc
_refine_ls_wR_factor_gt 0.0942
_refine_ls_wR_factor_ref 0.0984
_reflns_Friedel_coverage 0.000
_reflns_number_gt 14419
_reflns_number_total 17163
_reflns_threshold_expression 'I > 2\s(I)'
_cod_data_source_file d1sc05517h2.cif
_cod_data_source_block aw844
_cod_depositor_comments
;
The following automatic conversions were performed:

data item '_exptl_absorpt_correction_type' value 'Gaussian' was
changed to 'gaussian' in accordance with the
/home/data/users/saulius/crontab/automatic-downloads/rss-feeds/RSC/lib/dictionaries/cif_core.dic
dictionary named 'cif_core.dic' version 2.4.2 last updated on
2011-04-26.

Automatic conversion script
Id: cif_fix_values 7556 2019-12-06 15:28:31Z antanas 

 Adding full bibliography for 1565790--1565796.cif.
;
_cod_original_cell_volume 8532.71(14)
_cod_database_code 1565792
_shelx_shelxl_version_number 2018/3
_audit_contact_author 'Farzaneh Fadaei Tirani'
_chemical_oxdiff_formula 'C92 H78 N O5 P Pr Si4'
_shelx_space_group_comment
;
The symmetry employed for this shelxl refinement is uniquely defined
by the following loop, which should always be used as a source of
symmetry information in preference to the above space-group names.
They are only intended as comments.
;
_shelx_estimated_absorpt_t_max 0.947
_shelx_estimated_absorpt_t_min 0.610
_reflns_odcompleteness_completeness 99.95
_reflns_odcompleteness_iscentric 1
_reflns_odcompleteness_theta 66.97
_olex2_refinement_description
;
1. Fixed Uiso
 At 1.2 times of:
  All C(H) groups
 At 1.5 times of:
  All C(H,H,H) groups
2. Restrained distances
 Si4-C79A \\sim Si4-C79B
 with sigma of 0.02
 P1-C1A \\sim P1-C1B
 with sigma of 0.02
3. Uiso/Uaniso restraints and constraints
C1A \\sim C6A \\sim C5A \\sim C4A \\sim C3A \\sim C2A \\sim C1B \\sim C2B \\sim
C3B \\sim C4B \\sim C5B \\sim C6B \\sim C7 \\sim C8 \\sim C9 \\sim C10 \\sim
C11 \\sim C12 \\sim C13 \\sim C14 \\sim C15 \\sim C16 \\sim C17 \\sim C18 \\sim
C19 \\sim C20 \\sim C21 \\sim C22 \\sim C23 \\sim C24 \\sim C25 \\sim C26 \\sim
C27 \\sim C28 \\sim C29 \\sim C30 \\sim C31 \\sim C32 \\sim C33 \\sim C34 \\sim
C35 \\sim C36 \\sim C37 \\sim C38 \\sim C39 \\sim C40 \\sim C41 \\sim C42 \\sim
C43 \\sim C44 \\sim C45 \\sim C46 \\sim C47 \\sim C48 \\sim C49 \\sim C50 \\sim
C51 \\sim C52 \\sim C53 \\sim C54 \\sim C55 \\sim C56 \\sim C57 \\sim C58 \\sim
C59 \\sim C60 \\sim C61 \\sim C62 \\sim C63 \\sim C64 \\sim C65 \\sim C66 \\sim
C67 \\sim C68 \\sim C69 \\sim C70 \\sim C71 \\sim C72 \\sim C73 \\sim C74 \\sim
C75 \\sim C76 \\sim C77 \\sim C78 \\sim C79A \\sim C84A \\sim C83A \\sim C82A
\\sim C81A \\sim C80A \\sim C79B \\sim C84B \\sim C83B \\sim C82B \\sim C81B
\\sim C80B \\sim C85 \\sim C86 \\sim C87 \\sim C88 \\sim C89 \\sim C90 \\sim
C91 \\sim C92: within 2A with sigma of 0.005 and sigma for terminal atoms of
0.01 within 2A
4. Rigid body (RIGU) restrains
 All non-hydrogen atoms
 with sigma for 1-2 distances of 0.004 and sigma for 1-3 distances of 0.004
5. Others
 Sof(C1B)=Sof(C2B)=Sof(H2B)=Sof(C3B)=Sof(H3B)=Sof(C4B)=Sof(H4B)=Sof(C5B)=
 Sof(H5B)=Sof(C6B)=Sof(H6B)=1-FVAR(1)
 Sof(C1A)=Sof(C6A)=Sof(H6A)=Sof(C5A)=Sof(H5A)=Sof(C4A)=Sof(H4A)=Sof(C3A)=
 Sof(H3A)=Sof(C2A)=Sof(H2A)=FVAR(1)
 Sof(C79B)=Sof(C84B)=Sof(H84B)=Sof(C83B)=Sof(H83B)=Sof(C82B)=Sof(H82B)=
 Sof(C81B)=Sof(H81B)=Sof(C80B)=Sof(H80B)=1-FVAR(2)
 Sof(C79A)=Sof(C84A)=Sof(H84A)=Sof(C83A)=Sof(H83A)=Sof(C82A)=Sof(H82A)=
 Sof(C81A)=Sof(H81A)=Sof(C80A)=Sof(H80A)=FVAR(2)
6.a Aromatic/amide H refined with riding coordinates:
 C6A(H6A), C5A(H5A), C4A(H4A), C3A(H3A), C2A(H2A), C2B(H2B), C3B(H3B),
 C4B(H4B), C5B(H5B), C6B(H6B), C8(H8), C9(H9), C10(H10), C11(H11), C12(H12),
 C14(H14), C15(H15), C16(H16), C17(H17), C18(H18), C20(H20), C21(H21), C22(H22),
  C23(H23), C24(H24), C26(H26), C27(H27), C28(H28), C29(H29), C30(H30),
 C32(H32), C33(H33), C34(H34), C35(H35), C36(H36), C38(H38), C39(H39), C40(H40),
  C41(H41), C42(H42), C44(H44), C45(H45), C46(H46), C47(H47), C48(H48),
 C50(H50), C51(H51), C52(H52), C53(H53), C54(H54), C56(H56), C57(H57), C58(H58),
  C59(H59), C60(H60), C62(H62), C63(H63), C64(H64), C65(H65), C66(H66),
 C68(H68), C69(H69), C70(H70), C71(H71), C72(H72), C74(H74), C75(H75), C76(H76),
  C77(H77), C78(H78), C84A(H84A), C83A(H83A), C82A(H82A), C81A(H81A),
 C80A(H80A), C84B(H84B), C83B(H83B), C82B(H82B), C81B(H81B), C80B(H80B),
 C86(H86), C87(H87), C88(H88), C89(H89), C90(H90)
6.b Fitted hexagon refined as free rotating group:
 C1A(C6A,C5A,C4A,C3A,C2A), C1B(C2B,C3B,C4B,C5B,C6B), C79A(C84A,C83A,C82A,C81A,
 C80A), C79B(C84B,C83B,C82B,C81B,C80B)
6.c Idealised Me refined as rotating group:
 C92(H92A,H92B,H92C)
;
_smtbx_masks_void_probe_radius 1.2
_smtbx_masks_void_truncation_radius 1.2
_olex2_submission_special_instructions 'No special instructions were received'
_oxdiff_exptl_absorpt_empirical_details
;
Empirical correction (ABSPACK) includes:
- Absorption correction using spherical harmonics
- Frame scaling
- Detector area scaling
- B-factor correction
;
_oxdiff_exptl_absorpt_empirical_full_max 1.826
_oxdiff_exptl_absorpt_empirical_full_min 0.656

loop_
_space_group_symop_operation_xyz
'x, y, z'
'-x, y+1/2, -z+1/2'
'-x, -y, -z'
'x, -y-1/2, z-1/2'

loop_
_atom_site_label
_atom_site_type_symbol
_atom_site_fract_x
_atom_site_fract_y
_atom_site_fract_z
_atom_site_U_iso_or_equiv
_atom_site_adp_type
_atom_site_occupancy
_atom_site_site_symmetry_order
_atom_site_calc_flag
_atom_site_refinement_flags_posn
_atom_site_refinement_flags_adp
_atom_site_refinement_flags_occupancy
_atom_site_disorder_assembly
_atom_site_disorder_group
Pr1 Pr 0.24821(2) 0.75584(2) 0.61452(2) 0.03133(5) Uani 1 1 d . . . . .
P1 P 0.32883(7) 0.74440(4) 0.74386(3) 0.0490(2) Uani 1 1 d D . . . .
Si1 Si 0.21015(7) 0.93055(4) 0.63126(4) 0.0508(2) Uani 1 1 d . . . . .
Si2 Si 0.14876(6) 0.76811(4) 0.49001(3) 0.04063(19) Uani 1 1 d . . . . .
Si3 Si 0.16761(6) 0.58809(4) 0.61491(3) 0.04101(18) Uani 1 1 d . . . . .
Si4 Si 0.49109(5) 0.74110(4) 0.57466(3) 0.03318(16) Uani 1 1 d D . . . .
O1 O 0.3107(2) 0.74706(11) 0.68962(9) 0.0628(7) Uani 1 1 d . . . . .
O2 O 0.23237(15) 0.85656(10) 0.62849(8) 0.0490(5) Uani 1 1 d . . . . .
O3 O 0.18014(15) 0.76296(10) 0.54451(7) 0.0452(5) Uani 1 1 d . . . . .
O4 O 0.21535(14) 0.65705(10) 0.61726(8) 0.0447(5) Uani 1 1 d . . . . .
O5 O 0.38506(14) 0.75405(9) 0.58892(8) 0.0445(5) Uani 1 1 d . . . . .
N1 N 0.0810(2) 0.77029(16) 0.64931(12) 0.0629(8) Uani 1 1 d . . . . .
C1A C 0.3845(3) 0.81636(18) 0.76645(16) 0.0480(11) Uani 0.526(3) 1 d DG U P A 1
C6A C 0.3991(3) 0.8641(2) 0.73342(13) 0.0549(11) Uani 0.526(3) 1 d G U P A 1
H6A H 0.372566 0.860952 0.702202 0.066 Uiso 0.526(3) 1 calc R U P A 1
C5A C 0.4527(4) 0.91652(19) 0.74606(16) 0.0637(12) Uani 0.526(3) 1 d G U P A 1
H5A H 0.462672 0.949159 0.723482 0.076 Uiso 0.526(3) 1 calc R U P A 1
C4A C 0.4915(3) 0.92115(19) 0.79174(18) 0.0634(11) Uani 0.526(3) 1 d G U P A 1
H4A H 0.528128 0.956961 0.800375 0.076 Uiso 0.526(3) 1 calc R U P A 1
C3A C 0.4769(3) 0.8734(2) 0.82477(13) 0.0635(11) Uani 0.526(3) 1 d G U P A 1
H3A H 0.503479 0.876556 0.855989 0.076 Uiso 0.526(3) 1 calc R U P A 1
C2A C 0.4234(4) 0.82099(19) 0.81213(14) 0.0578(11) Uani 0.526(3) 1 d G U P A 1
H2A H 0.413372 0.788348 0.834710 0.069 Uiso 0.526(3) 1 calc R U P A 1
C1B C 0.4035(3) 0.81111(19) 0.76341(19) 0.0480(11) Uani 0.474(3) 1 d DG U P A 2
C2B C 0.4902(3) 0.80378(17) 0.78567(19) 0.0535(11) Uani 0.474(3) 1 d G U P A 2
H2B H 0.516080 0.762712 0.789641 0.064 Uiso 0.474(3) 1 calc R U P A 2
C3B C 0.5389(3) 0.8565(2) 0.80212(19) 0.0592(12) Uani 0.474(3) 1 d G U P A 2
H3B H 0.598131 0.851511 0.817331 0.071 Uiso 0.474(3) 1 calc R U P A 2
C4B C 0.5010(4) 0.91661(19) 0.7963(2) 0.0620(12) Uani 0.474(3) 1 d G U P A 2
H4B H 0.534311 0.952662 0.807552 0.074 Uiso 0.474(3) 1 calc R U P A 2
C5B C 0.4143(4) 0.92395(17) 0.7741(2) 0.0619(11) Uani 0.474(3) 1 d G U P A 2
H5B H 0.388440 0.965015 0.770084 0.074 Uiso 0.474(3) 1 calc R U P A 2
C6B C 0.3656(3) 0.8712(2) 0.7576(2) 0.0571(12) Uani 0.474(3) 1 d G U P A 2
H6B H 0.306388 0.876216 0.742395 0.068 Uiso 0.474(3) 1 calc R U P A 2
C7 C 0.4004(2) 0.67666(15) 0.76002(10) 0.0424(6) Uani 1 1 d . U . . .
C8 C 0.4565(3) 0.64783(19) 0.72669(13) 0.0596(8) Uani 1 1 d . U . . .
H8 H 0.454270 0.661551 0.694450 0.072 Uiso 1 1 calc R U . . .
C9 C 0.5154(3) 0.5992(2) 0.74052(15) 0.0723(10) Uani 1 1 d . U . . .
H9 H 0.553799 0.579687 0.717663 0.087 Uiso 1 1 calc R U . . .
C10 C 0.5191(3) 0.5788(2) 0.78691(15) 0.0686(9) Uani 1 1 d . U . . .
H10 H 0.560145 0.545471 0.796058 0.082 Uiso 1 1 calc R U . . .
C11 C 0.4641(2) 0.60616(17) 0.81986(13) 0.0538(8) Uani 1 1 d . U . . .
H11 H 0.466214 0.591620 0.851896 0.065 Uiso 1 1 calc R U . . .
C12 C 0.4052(2) 0.65493(15) 0.80682(11) 0.0441(7) Uani 1 1 d . U . . .
H12 H 0.367437 0.674008 0.830112 0.053 Uiso 1 1 calc R U . . .
C13 C 0.2189(3) 0.73808(17) 0.77422(13) 0.0561(8) Uani 1 1 d . U . . .
C14 C 0.1598(3) 0.6887(2) 0.76190(16) 0.0742(10) Uani 1 1 d . U . . .
H14 H 0.179929 0.657613 0.739970 0.089 Uiso 1 1 calc R U . . .
C15 C 0.0725(3) 0.6836(2) 0.78072(18) 0.0888(12) Uani 1 1 d . U . . .
H15 H 0.033111 0.649263 0.771857 0.107 Uiso 1 1 calc R U . . .
C16 C 0.0428(4) 0.7286(2) 0.81252(18) 0.0842(11) Uani 1 1 d . U . . .
H16 H -0.017574 0.725784 0.825353 0.101 Uiso 1 1 calc R U . . .
C17 C 0.1004(3) 0.7774(2) 0.82547(16) 0.0792(11) Uani 1 1 d . U . . .
H17 H 0.080065 0.808198 0.847551 0.095 Uiso 1 1 calc R U . . .
C18 C 0.1876(3) 0.7822(2) 0.80683(13) 0.0662(9) Uani 1 1 d . U . . .
H18 H 0.227071 0.816187 0.816391 0.079 Uiso 1 1 calc R U . . .
C19 C 0.2028(3) 0.95985(17) 0.69444(15) 0.0642(9) Uani 1 1 d . U . . .
C20 C 0.1594(3) 0.92389(19) 0.72886(15) 0.0734(10) Uani 1 1 d . U . . .
H20 H 0.139746 0.882113 0.721230 0.088 Uiso 1 1 calc R U . . .
C21 C 0.1441(3) 0.9476(2) 0.77432(16) 0.0801(11) Uani 1 1 d . U . . .
H21 H 0.114964 0.922050 0.797440 0.096 Uiso 1 1 calc R U . . .
C22 C 0.1714(3) 1.0082(2) 0.78551(17) 0.0788(11) Uani 1 1 d . U . . .
H22 H 0.160467 1.024745 0.816337 0.095 Uiso 1 1 calc R U . . .
C23 C 0.2141(3) 1.0445(2) 0.75252(18) 0.0830(11) Uani 1 1 d . U . . .
H23 H 0.232682 1.086467 0.760352 0.100 Uiso 1 1 calc R U . . .
C24 C 0.2305(3) 1.0205(2) 0.70753(17) 0.0750(10) Uani 1 1 d . U . . .
H24 H 0.261380 1.046230 0.685095 0.090 Uiso 1 1 calc R U . . .
C25 C 0.3033(3) 0.97522(15) 0.60064(14) 0.0559(8) Uani 1 1 d . U . . .
C26 C 0.3909(2) 0.94778(16) 0.59595(13) 0.0555(8) Uani 1 1 d . U . . .
H26 H 0.401855 0.906698 0.608628 0.067 Uiso 1 1 calc R U . . .
C27 C 0.4619(3) 0.97877(18) 0.57337(15) 0.0641(9) Uani 1 1 d . U . . .
H27 H 0.520856 0.958940 0.570767 0.077 Uiso 1 1 calc R U . . .
C28 C 0.4478(3) 1.03813(18) 0.55466(16) 0.0710(10) Uani 1 1 d . U . . .
H28 H 0.496860 1.059552 0.539350 0.085 Uiso 1 1 calc R U . . .
C29 C 0.3620(3) 1.06645(19) 0.55824(18) 0.0798(11) Uani 1 1 d . U . . .
H29 H 0.351897 1.107574 0.545447 0.096 Uiso 1 1 calc R U . . .
C30 C 0.2902(3) 1.03511(17) 0.58047(17) 0.0745(10) Uani 1 1 d . U . . .
H30 H 0.230951 1.054754 0.581999 0.089 Uiso 1 1 calc R U . . .
C31 C 0.0950(3) 0.95089(18) 0.60404(16) 0.0655(9) Uani 1 1 d . U . . .
C32 C 0.0568(3) 0.9159(2) 0.56572(17) 0.0859(12) Uani 1 1 d . U . . .
H32 H 0.089816 0.880311 0.554280 0.103 Uiso 1 1 calc R U . . .
C33 C -0.0279(3) 0.9321(3) 0.5441(2) 0.1028(14) Uani 1 1 d . U . . .
H33 H -0.052901 0.907874 0.518261 0.123 Uiso 1 1 calc R U . . .
C34 C -0.0752(3) 0.9847(3) 0.5613(2) 0.1042(14) Uani 1 1 d . U . . .
H34 H -0.130510 0.998653 0.545407 0.125 Uiso 1 1 calc R U . . .
C35 C -0.0425(3) 1.0163(2) 0.6008(3) 0.1040(14) Uani 1 1 d . U . . .
H35 H -0.078536 1.049329 0.614064 0.125 Uiso 1 1 calc R U . . .
C36 C 0.0420(3) 1.0007(2) 0.6214(2) 0.0880(12) Uani 1 1 d . U . . .
H36 H 0.064797 1.024324 0.648041 0.106 Uiso 1 1 calc R U . . .
C37 C 0.2101(2) 0.83497(16) 0.46098(12) 0.0465(7) Uani 1 1 d . U . . .
C38 C 0.2100(2) 0.84257(17) 0.41145(12) 0.0524(8) Uani 1 1 d . U . . .
H38 H 0.180939 0.811534 0.391667 0.063 Uiso 1 1 calc R U . . .
C39 C 0.2516(3) 0.89441(19) 0.39083(14) 0.0613(9) Uani 1 1 d . U . . .
H39 H 0.249494 0.899248 0.357170 0.074 Uiso 1 1 calc R U . . .
C40 C 0.2959(3) 0.93904(19) 0.41888(15) 0.0648(9) Uani 1 1 d . U . . .
H40 H 0.325027 0.974341 0.404552 0.078 Uiso 1 1 calc R U . . .
C41 C 0.2980(3) 0.93259(18) 0.46771(15) 0.0620(9) Uani 1 1 d . U . . .
H41 H 0.328824 0.963260 0.487148 0.074 Uiso 1 1 calc R U . . .
C42 C 0.2549(2) 0.88106(16) 0.48834(13) 0.0521(8) Uani 1 1 d . U . . .
H42 H 0.256108 0.877148 0.522067 0.063 Uiso 1 1 calc R U . . .
C43 C 0.0211(2) 0.7826(2) 0.48506(13) 0.0597(9) Uani 1 1 d . U . . .
C44 C -0.0392(3) 0.7561(2) 0.51753(14) 0.0669(10) Uani 1 1 d . U . . .
H44 H -0.014722 0.731684 0.543336 0.080 Uiso 1 1 calc R U . . .
C45 C -0.1350(3) 0.7647(3) 0.51277(17) 0.0875(12) Uani 1 1 d . U . . .
H45 H -0.175335 0.746069 0.535120 0.105 Uiso 1 1 calc R U . . .
C46 C -0.1709(3) 0.8000(3) 0.47602(18) 0.1047(14) Uani 1 1 d . U . . .
H46 H -0.236095 0.806247 0.473022 0.126 Uiso 1 1 calc R U . . .
C47 C -0.1126(3) 0.8265(3) 0.44313(18) 0.1033(14) Uani 1 1 d . U . . .
H47 H -0.137861 0.850632 0.417358 0.124 Uiso 1 1 calc R U . . .
C48 C -0.0174(3) 0.8181(3) 0.44764(15) 0.0841(12) Uani 1 1 d . U . . .
H48 H 0.022204 0.836745 0.424958 0.101 Uiso 1 1 calc R U . . .
C49 C 0.1717(2) 0.69493(16) 0.45568(12) 0.0500(7) Uani 1 1 d . U . . .
C50 C 0.1028(3) 0.64905(18) 0.44816(13) 0.0615(9) Uani 1 1 d . U . . .
H50 H 0.042792 0.655479 0.460681 0.074 Uiso 1 1 calc R U . . .
C51 C 0.1209(3) 0.5938(2) 0.42249(15) 0.0743(10) Uani 1 1 d . U . . .
H51 H 0.073595 0.562981 0.417748 0.089 Uiso 1 1 calc R U . . .
C52 C 0.2070(4) 0.5845(2) 0.40429(16) 0.0778(11) Uani 1 1 d . U . . .
H52 H 0.219302 0.547087 0.386795 0.093 Uiso 1 1 calc R U . . .
C53 C 0.2755(3) 0.6285(2) 0.41100(15) 0.0727(10) Uani 1 1 d . U . . .
H53 H 0.335116 0.621586 0.398100 0.087 Uiso 1 1 calc R U . . .
C54 C 0.2587(3) 0.68318(18) 0.43649(13) 0.0584(8) Uani 1 1 d . U . . .
H54 H 0.307131 0.713270 0.441032 0.070 Uiso 1 1 calc R U . . .
C55 C 0.2324(2) 0.53450(16) 0.57446(12) 0.0489(7) Uani 1 1 d . U . . .
C56 C 0.2706(2) 0.55659(18) 0.53262(12) 0.0538(8) Uani 1 1 d . U . . .
H56 H 0.261252 0.599574 0.523813 0.065 Uiso 1 1 calc R U . . .
C57 C 0.3219(3) 0.5178(2) 0.50332(14) 0.0650(9) Uani 1 1 d . U . . .
H57 H 0.347899 0.534631 0.475218 0.078 Uiso 1 1 calc R U . . .
C58 C 0.3351(3) 0.4563(2) 0.51452(16) 0.0768(10) Uani 1 1 d . U . . .
H58 H 0.370578 0.429794 0.494504 0.092 Uiso 1 1 calc R U . . .
C59 C 0.2967(3) 0.4321(2) 0.55513(18) 0.0845(11) Uani 1 1 d . U . . .
H59 H 0.304692 0.388683 0.562861 0.101 Uiso 1 1 calc R U . . .
C60 C 0.2465(3) 0.47117(18) 0.58486(16) 0.0708(10) Uani 1 1 d . U . . .
H60 H 0.221152 0.453969 0.613003 0.085 Uiso 1 1 calc R U . . .
C61 C 0.0432(2) 0.59513(15) 0.59393(12) 0.0462(7) Uani 1 1 d . U . . .
C62 C 0.0107(2) 0.56846(18) 0.55166(13) 0.0557(8) Uani 1 1 d . U . . .
H62 H 0.052210 0.545164 0.532558 0.067 Uiso 1 1 calc R U . . .
C63 C -0.0818(3) 0.57506(19) 0.53654(14) 0.0619(9) Uani 1 1 d . U . . .
H63 H -0.102556 0.556466 0.507364 0.074 Uiso 1 1 calc R U . . .
C64 C -0.1424(2) 0.60806(19) 0.56346(14) 0.0622(9) Uani 1 1 d . U . . .
H64 H -0.205353 0.612431 0.553028 0.075 Uiso 1 1 calc R U . . .
C65 C -0.1128(2) 0.63526(19) 0.60591(14) 0.0609(9) Uani 1 1 d . U . . .
H65 H -0.155150 0.658255 0.624738 0.073 Uiso 1 1 calc R U . . .
C66 C -0.0205(2) 0.62871(17) 0.62087(13) 0.0547(8) Uani 1 1 d . U . . .
H66 H -0.000335 0.647511 0.650070 0.066 Uiso 1 1 calc R U . . .
C67 C 0.1705(2) 0.55209(16) 0.67609(12) 0.0505(7) Uani 1 1 d . U . . .
C68 C 0.0914(3) 0.53226(19) 0.69959(14) 0.0662(9) Uani 1 1 d . U . . .
H68 H 0.032592 0.534617 0.683628 0.079 Uiso 1 1 calc R U . . .
C69 C 0.0969(3) 0.5090(2) 0.74601(16) 0.0821(11) Uani 1 1 d . U . . .
H69 H 0.042138 0.495774 0.761383 0.099 Uiso 1 1 calc R U . . .
C70 C 0.1810(3) 0.5054(2) 0.76944(17) 0.0817(11) Uani 1 1 d . U . . .
H70 H 0.184409 0.490543 0.801390 0.098 Uiso 1 1 calc R U . . .
C71 C 0.2613(3) 0.52310(19) 0.74680(15) 0.0705(10) Uani 1 1 d . U . . .
H71 H 0.319992 0.519161 0.762757 0.085 Uiso 1 1 calc R U . . .
C72 C 0.2557(3) 0.54667(16) 0.70074(13) 0.0552(8) Uani 1 1 d . U . . .
H72 H 0.310993 0.559423 0.685576 0.066 Uiso 1 1 calc R U . . .
C73 C 0.5701(2) 0.80293(16) 0.60084(12) 0.0478(7) Uani 1 1 d . U . . .
C74 C 0.5547(4) 0.8278(2) 0.64523(15) 0.0780(11) Uani 1 1 d . U . . .
H74 H 0.503653 0.813266 0.663047 0.094 Uiso 1 1 calc R U . . .
C75 C 0.6137(4) 0.8743(3) 0.6643(2) 0.1069(14) Uani 1 1 d . U . . .
H75 H 0.602655 0.890637 0.695161 0.128 Uiso 1 1 calc R U . . .
C76 C 0.6849(4) 0.8959(3) 0.6398(2) 0.1103(15) Uani 1 1 d . U . . .
H76 H 0.725074 0.926881 0.653732 0.132 Uiso 1 1 calc R U . . .
C77 C 0.7005(3) 0.8750(2) 0.5967(2) 0.0994(13) Uani 1 1 d . U . . .
H77 H 0.750430 0.891992 0.579156 0.119 Uiso 1 1 calc R U . . .
C78 C 0.6438(3) 0.8279(2) 0.57638(18) 0.0733(10) Uani 1 1 d . U . . .
H78 H 0.656283 0.812797 0.545293 0.088 Uiso 1 1 calc R U . . .
C79A C 0.5113(3) 0.7499(2) 0.50746(12) 0.0431(10) Uani 0.515(4) 1 d DG U P B 1
C84A C 0.5872(3) 0.7228(2) 0.48545(13) 0.0524(11) Uani 0.515(4) 1 d G U P B 1
H84A H 0.629242 0.696893 0.503310 0.063 Uiso 0.515(4) 1 calc R U P B 1
C83A C 0.6014(3) 0.7335(2) 0.43731(13) 0.0573(11) Uani 0.515(4) 1 d G U P B 1
H83A H 0.653175 0.714951 0.422268 0.069 Uiso 0.515(4) 1 calc R U P B 1
C82A C 0.5398(3) 0.7713(2) 0.41118(12) 0.0535(11) Uani 0.515(4) 1 d G U P B 1
H82A H 0.549501 0.778669 0.378278 0.064 Uiso 0.515(4) 1 calc R U P B 1
C81A C 0.4640(3) 0.7985(2) 0.43319(19) 0.0533(11) Uani 0.515(4) 1 d G U P B 1
H81A H 0.421892 0.824328 0.415331 0.064 Uiso 0.515(4) 1 calc R U P B 1
C80A C 0.4498(3) 0.7877(3) 0.48133(19) 0.0462(11) Uani 0.515(4) 1 d G U P B 1
H80A H 0.397957 0.806270 0.496374 0.055 Uiso 0.515(4) 1 calc R U P B 1
C79B C 0.4944(4) 0.7404(3) 0.50818(13) 0.0433(11) Uani 0.485(4) 1 d DG U P B 2
C84B C 0.5200(4) 0.6875(2) 0.48215(15) 0.0541(11) Uani 0.485(4) 1 d G U P B 2
H84B H 0.534719 0.648965 0.498101 0.065 Uiso 0.485(4) 1 calc R U P B 2
C83B C 0.5240(4) 0.6909(2) 0.43279(14) 0.0603(12) Uani 0.485(4) 1 d G U P B 2
H83B H 0.541497 0.654712 0.414999 0.072 Uiso 0.485(4) 1 calc R U P B 2
C82B C 0.5024(4) 0.7472(3) 0.40945(13) 0.0588(12) Uani 0.485(4) 1 d G U P B 2
H82B H 0.505156 0.749519 0.375712 0.071 Uiso 0.485(4) 1 calc R U P B 2
C81B C 0.4768(4) 0.8001(2) 0.4355(2) 0.0527(11) Uani 0.485(4) 1 d G U P B 2
H81B H 0.462035 0.838579 0.419528 0.063 Uiso 0.485(4) 1 calc R U P B 2
C80B C 0.4728(4) 0.7967(2) 0.4848(2) 0.0438(11) Uani 0.485(4) 1 d G U P B 2
H80B H 0.455256 0.832833 0.502631 0.053 Uiso 0.485(4) 1 calc R U P B 2
C85 C 0.52941(19) 0.66101(14) 0.59553(10) 0.0365(6) Uani 1 1 d . U . . .
C86 C 0.6194(2) 0.64696(16) 0.61060(12) 0.0473(7) Uani 1 1 d . U . . .
H86 H 0.664210 0.679941 0.612511 0.057 Uiso 1 1 calc R U . . .
C87 C 0.6457(2) 0.58573(18) 0.62300(13) 0.0572(8) Uani 1 1 d . U . . .
H87 H 0.707744 0.577486 0.633555 0.069 Uiso 1 1 calc R U . . .
C88 C 0.5833(2) 0.53761(17) 0.62011(12) 0.0548(8) Uani 1 1 d . U . . .
H88 H 0.601806 0.495689 0.628023 0.066 Uiso 1 1 calc R U . . .
C89 C 0.4934(3) 0.54984(17) 0.60571(14) 0.0585(8) Uani 1 1 d . U . . .
H89 H 0.449148 0.516504 0.603905 0.070 Uiso 1 1 calc R U . . .
C90 C 0.4673(2) 0.61105(16) 0.59381(13) 0.0520(8) Uani 1 1 d . U . . .
H90 H 0.404679 0.618984 0.584137 0.062 Uiso 1 1 calc R U . . .
C91 C 0.0134(3) 0.7971(3) 0.6538(2) 0.1098(19) Uani 1 1 d . U . . .
C92 C -0.0750(4) 0.8340(4) 0.6571(3) 0.162(3) Uani 1 1 d . U . . .
H92A H -0.076836 0.866862 0.632490 0.243 Uiso 1 1 calc R U . . .
H92B H -0.077890 0.853758 0.688632 0.243 Uiso 1 1 calc R U . . .
H92C H -0.128143 0.805474 0.652438 0.243 Uiso 1 1 calc R U . . .

loop_
_atom_site_aniso_label
_atom_site_aniso_U_11
_atom_site_aniso_U_22
_atom_site_aniso_U_33
_atom_site_aniso_U_23
_atom_site_aniso_U_13
_atom_site_aniso_U_12
Pr1 0.02566(8) 0.03170(8) 0.03688(9) 0.00418(6) 0.00629(5) 0.00418(6)
P1 0.0646(6) 0.0456(5) 0.0366(4) 0.0024(3) -0.0058(4) -0.0060(4)
Si1 0.0484(5) 0.0329(4) 0.0721(6) 0.0035(4) 0.0237(4) 0.0133(4)
Si2 0.0339(4) 0.0521(5) 0.0361(4) 0.0117(3) 0.0044(3) 0.0125(3)
Si3 0.0356(4) 0.0368(4) 0.0507(5) 0.0061(3) 0.0036(4) -0.0047(3)
Si4 0.0251(3) 0.0409(4) 0.0338(4) 0.0007(3) 0.0056(3) 0.0062(3)
O1 0.0845(19) 0.0620(16) 0.0414(13) 0.0076(11) -0.0077(13) -0.0084(13)
O2 0.0478(13) 0.0330(11) 0.0669(15) 0.0017(10) 0.0155(11) 0.0102(9)
O3 0.0400(12) 0.0568(13) 0.0388(11) 0.0098(9) 0.0007(9) 0.0123(10)
O4 0.0322(10) 0.0380(11) 0.0640(14) 0.0089(10) 0.0043(10) -0.0034(8)
O5 0.0257(10) 0.0458(12) 0.0625(14) 0.0013(10) 0.0131(9) 0.0057(8)
N1 0.0414(16) 0.074(2) 0.074(2) -0.0117(17) 0.0206(15) -0.0033(14)
C1A 0.052(2) 0.0406(19) 0.052(2) -0.0014(18) 0.0064(19) -0.0020(18)
C6A 0.059(2) 0.043(2) 0.063(2) 0.0017(19) 0.008(2) -0.0004(19)
C5A 0.068(2) 0.048(2) 0.076(2) -0.001(2) 0.012(2) -0.004(2)
C4A 0.065(2) 0.049(2) 0.076(2) -0.014(2) 0.012(2) -0.007(2)
C3A 0.068(2) 0.053(2) 0.069(2) -0.0123(19) 0.005(2) -0.0089(19)
C2A 0.066(2) 0.050(2) 0.058(2) -0.0049(19) 0.003(2) -0.009(2)
C1B 0.053(2) 0.040(2) 0.050(2) -0.0020(19) 0.005(2) -0.0013(19)
C2B 0.058(2) 0.045(2) 0.057(2) -0.003(2) 0.000(2) -0.004(2)
C3B 0.063(2) 0.051(2) 0.064(2) -0.008(2) 0.004(2) -0.007(2)
C4B 0.064(2) 0.049(2) 0.073(2) -0.013(2) 0.010(2) -0.006(2)
C5B 0.065(2) 0.046(2) 0.074(2) -0.006(2) 0.007(2) -0.002(2)
C6B 0.059(2) 0.044(2) 0.068(2) 0.001(2) 0.002(2) 0.000(2)
C7 0.0483(16) 0.0469(15) 0.0323(14) -0.0035(12) 0.0055(12) -0.0073(13)
C8 0.065(2) 0.071(2) 0.0433(17) -0.0040(15) 0.0180(15) -0.0044(16)
C9 0.068(2) 0.084(2) 0.067(2) -0.0110(18) 0.0262(18) 0.0100(18)
C10 0.060(2) 0.075(2) 0.071(2) -0.0034(18) 0.0073(17) 0.0158(17)
C11 0.0531(18) 0.0587(18) 0.0495(17) 0.0029(14) 0.0004(14) 0.0044(15)
C12 0.0484(16) 0.0492(16) 0.0348(14) -0.0023(12) 0.0064(13) -0.0012(13)
C13 0.0621(19) 0.0553(18) 0.0506(17) -0.0051(14) -0.0055(15) 0.0053(15)
C14 0.059(2) 0.077(2) 0.086(2) -0.0270(19) 0.0038(19) 0.0029(18)
C15 0.064(2) 0.096(3) 0.107(3) -0.032(2) 0.006(2) -0.003(2)
C16 0.072(2) 0.097(3) 0.084(3) -0.017(2) 0.012(2) 0.003(2)
C17 0.088(3) 0.088(2) 0.062(2) -0.016(2) 0.013(2) 0.006(2)
C18 0.084(2) 0.066(2) 0.0488(18) -0.0074(16) 0.0039(17) 0.0000(19)
C19 0.065(2) 0.0439(17) 0.085(2) -0.0082(16) 0.0236(18) 0.0122(15)
C20 0.090(2) 0.0522(19) 0.079(2) -0.0072(17) 0.025(2) 0.0097(18)
C21 0.095(3) 0.067(2) 0.079(2) -0.0080(19) 0.022(2) 0.011(2)
C22 0.079(2) 0.073(2) 0.085(2) -0.0239(19) 0.012(2) 0.011(2)
C23 0.079(2) 0.070(2) 0.101(3) -0.027(2) 0.016(2) -0.003(2)
C24 0.072(2) 0.059(2) 0.095(2) -0.0145(19) 0.022(2) -0.0004(18)
C25 0.0569(18) 0.0334(15) 0.078(2) 0.0010(14) 0.0259(16) 0.0083(13)
C26 0.0543(18) 0.0398(16) 0.073(2) 0.0008(15) 0.0176(16) 0.0082(14)
C27 0.0565(19) 0.0538(18) 0.083(2) -0.0043(17) 0.0235(17) 0.0034(15)
C28 0.069(2) 0.0516(18) 0.094(2) 0.0012(18) 0.0333(19) -0.0062(16)
C29 0.080(2) 0.0460(19) 0.115(3) 0.0147(19) 0.039(2) 0.0045(17)
C30 0.071(2) 0.0424(17) 0.112(3) 0.0137(18) 0.039(2) 0.0150(16)
C31 0.0447(18) 0.0540(19) 0.099(2) 0.0212(17) 0.0299(17) 0.0237(15)
C32 0.058(2) 0.108(3) 0.093(3) 0.012(2) 0.0164(19) 0.049(2)
C33 0.063(2) 0.131(3) 0.115(3) 0.024(3) 0.008(2) 0.050(2)
C34 0.056(2) 0.110(3) 0.148(3) 0.046(3) 0.018(2) 0.047(2)
C35 0.057(2) 0.070(2) 0.186(4) 0.022(3) 0.025(3) 0.033(2)
C36 0.0489(19) 0.052(2) 0.164(3) 0.009(2) 0.027(2) 0.0205(16)
C37 0.0399(15) 0.0516(16) 0.0485(16) 0.0110(13) 0.0119(13) 0.0193(13)
C38 0.0465(17) 0.0596(18) 0.0516(17) 0.0158(14) 0.0140(14) 0.0225(14)
C39 0.0569(19) 0.065(2) 0.063(2) 0.0234(15) 0.0259(16) 0.0250(16)
C40 0.058(2) 0.0546(18) 0.083(2) 0.0217(17) 0.0296(17) 0.0176(15)
C41 0.0542(18) 0.0540(18) 0.079(2) 0.0077(16) 0.0205(17) 0.0136(15)
C42 0.0478(17) 0.0525(17) 0.0566(18) 0.0068(14) 0.0161(14) 0.0159(14)
C43 0.0391(16) 0.091(2) 0.0499(18) 0.0249(17) 0.0067(14) 0.0209(16)
C44 0.0417(17) 0.102(3) 0.0575(19) 0.0281(18) 0.0077(15) 0.0192(17)
C45 0.0453(19) 0.139(3) 0.078(2) 0.038(2) 0.0134(18) 0.027(2)
C46 0.047(2) 0.172(3) 0.095(3) 0.047(3) 0.0101(19) 0.038(2)
C47 0.056(2) 0.167(3) 0.087(3) 0.057(2) 0.0087(19) 0.042(2)
C48 0.0512(19) 0.133(3) 0.068(2) 0.047(2) 0.0124(17) 0.031(2)
C49 0.0530(17) 0.0551(17) 0.0419(16) 0.0137(13) 0.0028(14) 0.0101(14)
C50 0.066(2) 0.0619(19) 0.0560(19) 0.0117(16) -0.0053(16) 0.0040(16)
C51 0.090(2) 0.062(2) 0.070(2) 0.0074(17) -0.016(2) 0.0011(19)
C52 0.101(3) 0.066(2) 0.067(2) -0.0033(18) -0.003(2) 0.019(2)
C53 0.085(2) 0.067(2) 0.066(2) 0.0022(18) 0.0112(19) 0.0253(18)
C54 0.0647(19) 0.0571(18) 0.0538(18) 0.0084(15) 0.0114(16) 0.0174(16)
C55 0.0427(16) 0.0449(16) 0.0592(18) -0.0008(14) 0.0055(14) -0.0032(13)
C56 0.0478(17) 0.0631(19) 0.0502(17) 0.0009(15) -0.0014(14) 0.0086(15)
C57 0.059(2) 0.079(2) 0.0568(19) -0.0042(17) 0.0028(16) 0.0111(18)
C58 0.077(2) 0.073(2) 0.081(2) -0.0182(19) 0.012(2) 0.012(2)
C59 0.095(3) 0.054(2) 0.106(3) -0.0086(19) 0.024(2) 0.0083(19)
C60 0.081(2) 0.0478(18) 0.084(2) 0.0009(17) 0.0276(19) -0.0001(17)
C61 0.0384(15) 0.0473(16) 0.0530(17) 0.0079(13) 0.0054(13) -0.0099(12)
C62 0.0427(16) 0.0598(19) 0.0648(19) -0.0054(15) 0.0049(15) -0.0082(14)
C63 0.0463(17) 0.070(2) 0.069(2) -0.0075(17) -0.0045(16) -0.0135(16)
C64 0.0372(16) 0.073(2) 0.077(2) 0.0004(17) 0.0001(15) -0.0115(15)
C65 0.0385(16) 0.073(2) 0.071(2) -0.0014(17) 0.0100(15) -0.0063(15)
C66 0.0416(16) 0.0627(19) 0.0600(19) 0.0012(15) 0.0064(14) -0.0072(14)
C67 0.0500(17) 0.0437(16) 0.0577(18) 0.0109(14) 0.0021(14) -0.0027(13)
C68 0.061(2) 0.072(2) 0.066(2) 0.0250(17) 0.0040(17) -0.0081(17)
C69 0.082(2) 0.091(2) 0.073(2) 0.034(2) 0.005(2) -0.009(2)
C70 0.089(3) 0.085(2) 0.070(2) 0.030(2) -0.002(2) -0.001(2)
C71 0.074(2) 0.066(2) 0.071(2) 0.0131(18) -0.0142(18) 0.0058(18)
C72 0.0543(18) 0.0481(17) 0.0631(19) 0.0047(15) -0.0020(15) 0.0022(14)
C73 0.0405(16) 0.0477(16) 0.0548(17) 0.0094(13) -0.0051(14) -0.0019(13)
C74 0.106(3) 0.065(2) 0.062(2) -0.0019(17) -0.017(2) -0.018(2)
C75 0.138(3) 0.086(3) 0.095(3) -0.004(2) -0.042(3) -0.026(3)
C76 0.113(3) 0.084(3) 0.131(3) 0.017(3) -0.059(3) -0.037(2)
C77 0.071(2) 0.087(3) 0.139(3) 0.036(3) -0.023(3) -0.033(2)
C78 0.0458(18) 0.074(2) 0.100(3) 0.020(2) -0.0025(18) -0.0165(17)
C79A 0.044(2) 0.048(2) 0.0366(19) 0.0020(17) 0.0024(17) 0.0160(18)
C84A 0.059(2) 0.059(2) 0.040(2) 0.0049(19) 0.0090(19) 0.0269(19)
C83A 0.068(2) 0.063(2) 0.042(2) 0.0017(19) 0.011(2) 0.027(2)
C82A 0.063(2) 0.059(2) 0.038(2) 0.0054(19) 0.006(2) 0.010(2)
C81A 0.055(2) 0.061(2) 0.044(2) 0.0127(19) 0.0024(19) 0.010(2)
C80A 0.044(2) 0.053(2) 0.0411(19) 0.0073(18) 0.0042(19) 0.0112(19)
C79B 0.044(2) 0.049(2) 0.0372(19) 0.0056(17) 0.0076(18) 0.0194(19)
C84B 0.062(2) 0.059(2) 0.042(2) 0.0021(19) 0.004(2) 0.028(2)
C83B 0.071(2) 0.067(2) 0.044(2) 0.000(2) 0.007(2) 0.027(2)
C82B 0.065(2) 0.069(2) 0.042(2) 0.006(2) 0.005(2) 0.015(2)
C81B 0.054(2) 0.061(2) 0.044(2) 0.0128(19) 0.001(2) 0.011(2)
C80B 0.041(2) 0.051(2) 0.0397(19) 0.0071(18) 0.0027(19) 0.010(2)
C85 0.0307(13) 0.0430(14) 0.0362(14) 0.0022(11) 0.0080(11) 0.0060(11)
C86 0.0319(14) 0.0551(17) 0.0552(17) 0.0181(14) 0.0060(13) 0.0037(12)
C87 0.0392(16) 0.0662(19) 0.0665(19) 0.0264(16) 0.0084(15) 0.0144(14)
C88 0.0556(18) 0.0522(17) 0.0573(18) 0.0168(15) 0.0192(15) 0.0155(14)
C89 0.0576(18) 0.0476(17) 0.070(2) 0.0043(15) -0.0003(16) 0.0026(15)
C90 0.0437(16) 0.0462(16) 0.0656(19) 0.0006(14) -0.0062(15) 0.0045(13)
C91 0.049(3) 0.123(4) 0.158(5) -0.021(4) 0.038(3) 0.009(3)
C92 0.078(4) 0.171(6) 0.240(7) 0.001(5) 0.061(4) 0.047(4)

loop_
_atom_type_symbol
_atom_type_description
_atom_type_scat_dispersion_real
_atom_type_scat_dispersion_imag
_atom_type_scat_source
C C 0.0181 0.0091 'International Tables Vol C Tables 4.2.6.8 and 6.1.1.4'
H H 0.0000 0.0000 'International Tables Vol C Tables 4.2.6.8 and 6.1.1.4'
N N 0.0311 0.0180 'International Tables Vol C Tables 4.2.6.8 and 6.1.1.4'
O O 0.0492 0.0322 'International Tables Vol C Tables 4.2.6.8 and 6.1.1.4'
P P 0.2955 0.4335 'International Tables Vol C Tables 4.2.6.8 and 6.1.1.4'
Pr Pr -2.4164 10.2820 'International Tables Vol C Tables 4.2.6.8 and 6.1.1.4'
Si Si 0.2541 0.3302 'International Tables Vol C Tables 4.2.6.8 and 6.1.1.4'

loop_
_exptl_crystal_face_index_h
_exptl_crystal_face_index_k
_exptl_crystal_face_index_l
_exptl_crystal_face_perp_dist
-1 0 0 0.0038
1 0 0 0.0108
0 0 1 0.0516
0 0 -1 0.0532
0 -1 0 0.0684
0 1 -1 0.0247
0 -1 1 0.0475
0 1 1 0.0444
0 -1 -2 0.0493

loop_
_geom_angle_atom_site_label_1
_geom_angle_atom_site_label_2
_geom_angle_atom_site_label_3
_geom_angle
_geom_angle_site_symmetry_1
_geom_angle_site_symmetry_3
_geom_angle_publ_flag
O1 Pr1 N1 90.60(11) . . ?
O2 Pr1 O1 87.35(9) . . ?
O2 Pr1 O3 92.76(9) . . ?
O2 Pr1 N1 73.72(9) . . ?
O3 Pr1 O1 176.49(9) . . ?
O3 Pr1 N1 86.06(10) . . ?
O4 Pr1 O1 88.29(8) . . ?
O4 Pr1 O2 157.23(8) . . ?
O4 Pr1 O3 90.27(8) . . ?
O4 Pr1 N1 83.99(9) . . ?
O5 Pr1 O1 87.85(10) . . ?
O5 Pr1 O2 100.44(8) . . ?
O5 Pr1 O3 95.58(9) . . ?
O5 Pr1 O4 101.72(8) . . ?
O5 Pr1 N1 174.03(9) . . ?
O1 P1 C1A 112.06(17) . . ?
O1 P1 C1B 110.4(2) . . ?
O1 P1 C7 110.96(15) . . ?
O1 P1 C13 109.69(17) . . ?
C7 P1 C1A 109.19(19) . . ?
C7 P1 C1B 101.84(19) . . ?
C7 P1 C13 108.64(16) . . ?
C13 P1 C1A 106.1(2) . . ?
C13 P1 C1B 115.0(2) . . ?
O2 Si1 C19 112.53(15) . . ?
O2 Si1 C25 109.01(13) . . ?
O2 Si1 C31 112.56(17) . . ?
C25 Si1 C19 108.94(18) . . ?
C31 Si1 C19 103.96(19) . . ?
C31 Si1 C25 109.70(17) . . ?
O3 Si2 C37 110.26(15) . . ?
O3 Si2 C43 109.88(14) . . ?
O3 Si2 C49 113.14(13) . . ?
C37 Si2 C43 108.57(15) . . ?
C49 Si2 C37 108.25(15) . . ?
C49 Si2 C43 106.59(18) . . ?
O4 Si3 C55 110.76(13) . . ?
O4 Si3 C61 110.09(13) . . ?
O4 Si3 C67 109.20(14) . . ?
C55 Si3 C61 110.07(16) . . ?
C55 Si3 C67 108.04(16) . . ?
C61 Si3 C67 108.61(15) . . ?
O5 Si4 C73 110.75(14) . . ?
O5 Si4 C79A 113.20(17) . . ?
O5 Si4 C79B 107.24(19) . . ?
O5 Si4 C85 110.49(12) . . ?
C73 Si4 C79A 102.29(19) . . ?
C79B Si4 C73 111.6(2) . . ?
C79B Si4 C85 106.93(18) . . ?
C85 Si4 C73 109.70(14) . . ?
C85 Si4 C79A 110.12(17) . . ?
P1 O1 Pr1 166.22(19) . . ?
Si1 O2 Pr1 170.80(16) . . ?
Si2 O3 Pr1 169.82(14) . . ?
Si3 O4 Pr1 166.87(13) . . ?
Si4 O5 Pr1 169.80(13) . . ?
C91 N1 Pr1 152.9(4) . . ?
C6A C1A P1 116.5(2) . . ?
C6A C1A C2A 120.0 . . ?
C2A C1A P1 122.9(2) . . ?
C1A C6A H6A 120.0 . . ?
C5A C6A C1A 120.0 . . ?
C5A C6A H6A 120.0 . . ?
C6A C5A H5A 120.0 . . ?
C6A C5A C4A 120.0 . . ?
C4A C5A H5A 120.0 . . ?
C5A C4A H4A 120.0 . . ?
C5A C4A C3A 120.0 . . ?
C3A C4A H4A 120.0 . . ?
C4A C3A H3A 120.0 . . ?
C4A C3A C2A 120.0 . . ?
C2A C3A H3A 120.0 . . ?
C1A C2A H2A 120.0 . . ?
C3A C2A C1A 120.0 . . ?
C3A C2A H2A 120.0 . . ?
C2B C1B P1 123.9(3) . . ?
C2B C1B C6B 120.0 . . ?
C6B C1B P1 116.0(3) . . ?
C1B C2B H2B 120.0 . . ?
C1B C2B C3B 120.0 . . ?
C3B C2B H2B 120.0 . . ?
C2B C3B H3B 120.0 . . ?
C2B C3B C4B 120.0 . . ?
C4B C3B H3B 120.0 . . ?
C3B C4B H4B 120.0 . . ?
C5B C4B C3B 120.0 . . ?
C5B C4B H4B 120.0 . . ?
C4B C5B H5B 120.0 . . ?
C4B C5B C6B 120.0 . . ?
C6B C5B H5B 120.0 . . ?
C1B C6B H6B 120.0 . . ?
C5B C6B C1B 120.0 . . ?
C5B C6B H6B 120.0 . . ?
C8 C7 P1 120.8(3) . . ?
C8 C7 C12 118.3(3) . . ?
C12 C7 P1 120.8(2) . . ?
C7 C8 H8 120.0 . . ?
C9 C8 C7 119.9(3) . . ?
C9 C8 H8 120.0 . . ?
C8 C9 H9 119.7 . . ?
C10 C9 C8 120.6(4) . . ?
C10 C9 H9 119.7 . . ?
C9 C10 H10 119.9 . . ?
C11 C10 C9 120.1(4) . . ?
C11 C10 H10 119.9 . . ?
C10 C11 H11 120.0 . . ?
C10 C11 C12 120.1(3) . . ?
C12 C11 H11 120.0 . . ?
C7 C12 H12 119.5 . . ?
C11 C12 C7 120.9(3) . . ?
C11 C12 H12 119.5 . . ?
C14 C13 P1 118.3(3) . . ?
C14 C13 C18 117.7(4) . . ?
C18 C13 P1 123.9(3) . . ?
C13 C14 H14 119.2 . . ?
C15 C14 C13 121.5(4) . . ?
C15 C14 H14 119.2 . . ?
C14 C15 H15 120.2 . . ?
C14 C15 C16 119.5(5) . . ?
C16 C15 H15 120.2 . . ?
C15 C16 H16 120.1 . . ?
C17 C16 C15 119.8(5) . . ?
C17 C16 H16 120.1 . . ?
C16 C17 H17 119.7 . . ?
C16 C17 C18 120.6(4) . . ?
C18 C17 H17 119.7 . . ?
C13 C18 H18 119.5 . . ?
C17 C18 C13 120.9(4) . . ?
C17 C18 H18 119.5 . . ?
C20 C19 Si1 120.8(3) . . ?
C20 C19 C24 116.8(4) . . ?
C24 C19 Si1 122.0(3) . . ?
C19 C20 H20 119.2 . . ?
C19 C20 C21 121.6(4) . . ?
C21 C20 H20 119.2 . . ?
C20 C21 H21 120.2 . . ?
C22 C21 C20 119.6(5) . . ?
C22 C21 H21 120.2 . . ?
C21 C22 H22 119.9 . . ?
C23 C22 C21 120.1(4) . . ?
C23 C22 H22 119.9 . . ?
C22 C23 H23 119.9 . . ?
C22 C23 C24 120.2(4) . . ?
C24 C23 H23 119.9 . . ?
C19 C24 H24 119.2 . . ?
C23 C24 C19 121.6(4) . . ?
C23 C24 H24 119.2 . . ?
C26 C25 Si1 119.6(3) . . ?
C26 C25 C30 116.8(3) . . ?
C30 C25 Si1 123.6(3) . . ?
C25 C26 H26 119.1 . . ?
C27 C26 C25 121.8(3) . . ?
C27 C26 H26 119.1 . . ?
C26 C27 H27 119.9 . . ?
C28 C27 C26 120.3(4) . . ?
C28 C27 H27 119.9 . . ?
C27 C28 H28 120.2 . . ?
C27 C28 C29 119.6(4) . . ?
C29 C28 H28 120.2 . . ?
C28 C29 H29 119.9 . . ?
C28 C29 C30 120.2(4) . . ?
C30 C29 H29 119.9 . . ?
C25 C30 H30 119.3 . . ?
C29 C30 C25 121.3(4) . . ?
C29 C30 H30 119.3 . . ?
C32 C31 Si1 121.4(3) . . ?
C36 C31 Si1 121.3(4) . . ?
C36 C31 C32 117.2(4) . . ?
C31 C32 H32 119.1 . . ?
C33 C32 C31 121.9(4) . . ?
C33 C32 H32 119.1 . . ?
C32 C33 H33 120.9 . . ?
C32 C33 C34 118.2(6) . . ?
C34 C33 H33 120.9 . . ?
C33 C34 H34 119.7 . . ?
C35 C34 C33 120.6(5) . . ?
C35 C34 H34 119.7 . . ?
C34 C35 H35 119.8 . . ?
C34 C35 C36 120.5(5) . . ?
C36 C35 H35 119.8 . . ?
C31 C36 H36 119.4 . . ?
C35 C36 C31 121.3(5) . . ?
C35 C36 H36 119.4 . . ?
C38 C37 Si2 122.2(3) . . ?
C42 C37 Si2 120.6(2) . . ?
C42 C37 C38 117.2(3) . . ?
C37 C38 H38 119.4 . . ?
C39 C38 C37 121.1(4) . . ?
C39 C38 H38 119.4 . . ?
C38 C39 H39 119.9 . . ?
C40 C39 C38 120.2(4) . . ?
C40 C39 H39 119.9 . . ?
C39 C40 H40 120.0 . . ?
C39 C40 C41 120.1(4) . . ?
C41 C40 H40 120.0 . . ?
C40 C41 H41 120.2 . . ?
C40 C41 C42 119.6(4) . . ?
C42 C41 H41 120.2 . . ?
C37 C42 H42 119.1 . . ?
C41 C42 C37 121.8(3) . . ?
C41 C42 H42 119.1 . . ?
C44 C43 Si2 120.9(3) . . ?
C44 C43 C48 117.9(3) . . ?
C48 C43 Si2 121.2(3) . . ?
C43 C44 H44 119.5 . . ?
C43 C44 C45 121.0(4) . . ?
C45 C44 H44 119.5 . . ?
C44 C45 H45 120.0 . . ?
C46 C45 C44 120.0(4) . . ?
C46 C45 H45 120.0 . . ?
C45 C46 H46 119.9 . . ?
C45 C46 C47 120.2(4) . . ?
C47 C46 H46 119.9 . . ?
C46 C47 H47 119.9 . . ?
C46 C47 C48 120.1(4) . . ?
C48 C47 H47 119.9 . . ?
C43 C48 H48 119.6 . . ?
C47 C48 C43 120.8(4) . . ?
C47 C48 H48 119.6 . . ?
C50 C49 Si2 121.5(3) . . ?
C54 C49 Si2 121.4(3) . . ?
C54 C49 C50 117.2(4) . . ?
C49 C50 H50 119.5 . . ?
C49 C50 C51 121.0(4) . . ?
C51 C50 H50 119.5 . . ?
C50 C51 H51 120.2 . . ?
C52 C51 C50 119.7(4) . . ?
C52 C51 H51 120.2 . . ?
C51 C52 H52 119.7 . . ?
C51 C52 C53 120.6(4) . . ?
C53 C52 H52 119.7 . . ?
C52 C53 H53 119.8 . . ?
C52 C53 C54 120.3(4) . . ?
C54 C53 H53 119.8 . . ?
C49 C54 H54 119.4 . . ?
C53 C54 C49 121.2(4) . . ?
C53 C54 H54 119.4 . . ?
C56 C55 Si3 121.5(3) . . ?
C60 C55 Si3 122.1(3) . . ?
C60 C55 C56 116.4(3) . . ?
C55 C56 H56 119.0 . . ?
C57 C56 C55 122.0(4) . . ?
C57 C56 H56 119.0 . . ?
C56 C57 H57 119.8 . . ?
C58 C57 C56 120.3(4) . . ?
C58 C57 H57 119.8 . . ?
C57 C58 H58 120.3 . . ?
C57 C58 C59 119.5(4) . . ?
C59 C58 H58 120.3 . . ?
C58 C59 H59 119.9 . . ?
C58 C59 C60 120.2(4) . . ?
C60 C59 H59 119.9 . . ?
C55 C60 C59 121.6(4) . . ?
C55 C60 H60 119.2 . . ?
C59 C60 H60 119.2 . . ?
C62 C61 Si3 122.5(3) . . ?
C62 C61 C66 117.2(3) . . ?
C66 C61 Si3 120.3(3) . . ?
C61 C62 H62 119.3 . . ?
C61 C62 C63 121.4(3) . . ?
C63 C62 H62 119.3 . . ?
C62 C63 H63 119.9 . . ?
C64 C63 C62 120.1(4) . . ?
C64 C63 H63 119.9 . . ?
C63 C64 H64 119.9 . . ?
C63 C64 C65 120.3(4) . . ?
C65 C64 H64 119.9 . . ?
C64 C65 H65 120.3 . . ?
C64 C65 C66 119.5(4) . . ?
C66 C65 H65 120.3 . . ?
C61 C66 H66 119.3 . . ?
C65 C66 C61 121.5(4) . . ?
C65 C66 H66 119.3 . . ?
C68 C67 Si3 123.7(3) . . ?
C68 C67 C72 117.2(3) . . ?
C72 C67 Si3 119.0(3) . . ?
C67 C68 H68 119.3 . . ?
C69 C68 C67 121.4(4) . . ?
C69 C68 H68 119.3 . . ?
C68 C69 H69 120.0 . . ?
C70 C69 C68 120.0(4) . . ?
C70 C69 H69 120.0 . . ?
C69 C70 H70 119.9 . . ?
C69 C70 C71 120.2(4) . . ?
C71 C70 H70 119.9 . . ?
C70 C71 H71 120.2 . . ?
C70 C71 C72 119.7(4) . . ?
C72 C71 H71 120.2 . . ?
C67 C72 H72 119.3 . . ?
C71 C72 C67 121.4(4) . . ?
C71 C72 H72 119.3 . . ?
C74 C73 Si4 120.9(3) . . ?
C74 C73 C78 116.5(4) . . ?
C78 C73 Si4 122.5(3) . . ?
C73 C74 H74 119.8 . . ?
C73 C74 C75 120.5(5) . . ?
C75 C74 H74 119.8 . . ?
C74 C75 H75 119.5 . . ?
C76 C75 C74 120.9(6) . . ?
C76 C75 H75 119.5 . . ?
C75 C76 H76 119.6 . . ?
C77 C76 C75 120.7(5) . . ?
C77 C76 H76 119.6 . . ?
C76 C77 H77 119.9 . . ?
C76 C77 C78 120.2(5) . . ?
C78 C77 H77 119.9 . . ?
C73 C78 C77 121.1(5) . . ?
C73 C78 H78 119.5 . . ?
C77 C78 H78 119.5 . . ?
C84A C79A Si4 122.3(3) . . ?
C84A C79A C80A 120.0 . . ?
C80A C79A Si4 117.6(3) . . ?
C79A C84A H84A 120.0 . . ?
C79A C84A C83A 120.0 . . ?
C83A C84A H84A 120.0 . . ?
C84A C83A H83A 120.0 . . ?
C82A C83A C84A 120.0 . . ?
C82A C83A H83A 120.0 . . ?
C83A C82A H82A 120.0 . . ?
C83A C82A C81A 120.0 . . ?
C81A C82A H82A 120.0 . . ?
C82A C81A H81A 120.0 . . ?
C80A C81A C82A 120.0 . . ?
C80A C81A H81A 120.0 . . ?
C79A C80A H80A 120.0 . . ?
C81A C80A C79A 120.0 . . ?
C81A C80A H80A 120.0 . . ?
C84B C79B Si4 123.0(3) . . ?
C84B C79B C80B 120.0 . . ?
C80B C79B Si4 116.9(3) . . ?
C79B C84B H84B 120.0 . . ?
C83B C84B C79B 120.0 . . ?
C83B C84B H84B 120.0 . . ?
C84B C83B H83B 120.0 . . ?
C84B C83B C82B 120.0 . . ?
C82B C83B H83B 120.0 . . ?
C83B C82B H82B 120.0 . . ?
C83B C82B C81B 120.0 . . ?
C81B C82B H82B 120.0 . . ?
C82B C81B H81B 120.0 . . ?
C82B C81B C80B 120.0 . . ?
C80B C81B H81B 120.0 . . ?
C79B C80B H80B 120.0 . . ?
C81B C80B C79B 120.0 . . ?
C81B C80B H80B 120.0 . . ?
C86 C85 Si4 123.8(2) . . ?
C90 C85 Si4 119.6(2) . . ?
C90 C85 C86 116.5(3) . . ?
C85 C86 H86 119.2 . . ?
C85 C86 C87 121.5(3) . . ?
C87 C86 H86 119.2 . . ?
C86 C87 H87 119.8 . . ?
C88 C87 C86 120.4(3) . . ?
C88 C87 H87 119.8 . . ?
C87 C88 H88 120.2 . . ?
C87 C88 C89 119.7(3) . . ?
C89 C88 H88 120.2 . . ?
C88 C89 H89 120.2 . . ?
C88 C89 C90 119.7(4) . . ?
C90 C89 H89 120.2 . . ?
C85 C90 C89 122.2(3) . . ?
C85 C90 H90 118.9 . . ?
C89 C90 H90 118.9 . . ?
N1 C91 C92 177.0(7) . . ?
C91 C92 H92A 109.5 . . ?
C91 C92 H92B 109.5 . . ?
C91 C92 H92C 109.5 . . ?
H92A C92 H92B 109.5 . . ?
H92A C92 H92C 109.5 . . ?
H92B C92 H92C 109.5 . . ?

loop_
_geom_bond_atom_site_label_1
_geom_bond_atom_site_label_2
_geom_bond_distance
_geom_bond_site_symmetry_2
_geom_bond_publ_flag
Pr1 O1 2.280(2) . ?
Pr1 O2 2.177(2) . ?
Pr1 O3 2.180(2) . ?
Pr1 O4 2.142(2) . ?
Pr1 O5 2.113(2) . ?
Pr1 N1 2.636(3) . ?
P1 O1 1.539(3) . ?
P1 C1A 1.825(3) . ?
P1 C1B 1.848(4) . ?
P1 C7 1.814(3) . ?
P1 C13 1.820(4) . ?
Si1 O2 1.598(2) . ?
Si1 C19 1.883(4) . ?
Si1 C25 1.866(4) . ?
Si1 C31 1.859(4) . ?
Si2 O3 1.588(2) . ?
Si2 C37 1.863(3) . ?
Si2 C43 1.865(3) . ?
Si2 C49 1.856(4) . ?
Si3 O4 1.612(2) . ?
Si3 C55 1.868(3) . ?
Si3 C61 1.877(3) . ?
Si3 C67 1.878(3) . ?
Si4 O5 1.610(2) . ?
Si4 C73 1.871(3) . ?
Si4 C79A 1.924(3) . ?
Si4 C79B 1.868(4) . ?
Si4 C85 1.870(3) . ?
N1 C91 1.135(5) . ?
C1A C6A 1.3900 . ?
C1A C2A 1.3900 . ?
C6A H6A 0.9500 . ?
C6A C5A 1.3900 . ?
C5A H5A 0.9500 . ?
C5A C4A 1.3900 . ?
C4A H4A 0.9500 . ?
C4A C3A 1.3900 . ?
C3A H3A 0.9500 . ?
C3A C2A 1.3900 . ?
C2A H2A 0.9500 . ?
C1B C2B 1.3900 . ?
C1B C6B 1.3900 . ?
C2B H2B 0.9500 . ?
C2B C3B 1.3900 . ?
C3B H3B 0.9500 . ?
C3B C4B 1.3900 . ?
C4B H4B 0.9500 . ?
C4B C5B 1.3900 . ?
C5B H5B 0.9500 . ?
C5B C6B 1.3900 . ?
C6B H6B 0.9500 . ?
C7 C8 1.391(4) . ?
C7 C12 1.392(4) . ?
C8 H8 0.9500 . ?
C8 C9 1.383(6) . ?
C9 H9 0.9500 . ?
C9 C10 1.371(6) . ?
C10 H10 0.9500 . ?
C10 C11 1.361(5) . ?
C11 H11 0.9500 . ?
C11 C12 1.378(5) . ?
C12 H12 0.9500 . ?
C13 C14 1.384(5) . ?
C13 C18 1.389(5) . ?
C14 H14 0.9500 . ?
C14 C15 1.379(6) . ?
C15 H15 0.9500 . ?
C15 C16 1.380(6) . ?
C16 H16 0.9500 . ?
C16 C17 1.366(7) . ?
C17 H17 0.9500 . ?
C17 C18 1.375(6) . ?
C18 H18 0.9500 . ?
C19 C20 1.389(6) . ?
C19 C24 1.390(5) . ?
C20 H20 0.9500 . ?
C20 C21 1.393(6) . ?
C21 H21 0.9500 . ?
C21 C22 1.373(6) . ?
C22 H22 0.9500 . ?
C22 C23 1.360(6) . ?
C23 H23 0.9500 . ?
C23 C24 1.386(6) . ?
C24 H24 0.9500 . ?
C25 C26 1.396(5) . ?
C25 C30 1.398(5) . ?
C26 H26 0.9500 . ?
C26 C27 1.381(5) . ?
C27 H27 0.9500 . ?
C27 C28 1.373(5) . ?
C28 H28 0.9500 . ?
C28 C29 1.378(6) . ?
C29 H29 0.9500 . ?
C29 C30 1.387(5) . ?
C30 H30 0.9500 . ?
C31 C32 1.406(6) . ?
C31 C36 1.395(5) . ?
C32 H32 0.9500 . ?
C32 C33 1.392(6) . ?
C33 H33 0.9500 . ?
C33 C34 1.396(7) . ?
C34 H34 0.9500 . ?
C34 C35 1.369(8) . ?
C35 H35 0.9500 . ?
C35 C36 1.375(7) . ?
C36 H36 0.9500 . ?
C37 C38 1.399(5) . ?
C37 C42 1.390(5) . ?
C38 H38 0.9500 . ?
C38 C39 1.382(5) . ?
C39 H39 0.9500 . ?
C39 C40 1.376(6) . ?
C40 H40 0.9500 . ?
C40 C41 1.377(5) . ?
C41 H41 0.9500 . ?
C41 C42 1.387(5) . ?
C42 H42 0.9500 . ?
C43 C44 1.391(5) . ?
C43 C48 1.394(5) . ?
C44 H44 0.9500 . ?
C44 C45 1.394(5) . ?
C45 H45 0.9500 . ?
C45 C46 1.363(6) . ?
C46 H46 0.9500 . ?
C46 C47 1.381(6) . ?
C47 H47 0.9500 . ?
C47 C48 1.384(5) . ?
C48 H48 0.9500 . ?
C49 C50 1.399(5) . ?
C49 C54 1.397(5) . ?
C50 H50 0.9500 . ?
C50 C51 1.399(6) . ?
C51 H51 0.9500 . ?
C51 C52 1.365(6) . ?
C52 H52 0.9500 . ?
C52 C53 1.366(6) . ?
C53 H53 0.9500 . ?
C53 C54 1.383(5) . ?
C54 H54 0.9500 . ?
C55 C56 1.389(5) . ?
C55 C60 1.384(5) . ?
C56 H56 0.9500 . ?
C56 C57 1.386(5) . ?
C57 H57 0.9500 . ?
C57 C58 1.351(6) . ?
C58 H58 0.9500 . ?
C58 C59 1.376(6) . ?
C59 H59 0.9500 . ?
C59 C60 1.389(6) . ?
C60 H60 0.9500 . ?
C61 C62 1.385(5) . ?
C61 C66 1.396(5) . ?
C62 H62 0.9500 . ?
C62 C63 1.394(5) . ?
C63 H63 0.9500 . ?
C63 C64 1.360(5) . ?
C64 H64 0.9500 . ?
C64 C65 1.381(5) . ?
C65 H65 0.9500 . ?
C65 C66 1.390(5) . ?
C66 H66 0.9500 . ?
C67 C68 1.393(5) . ?
C67 C72 1.399(5) . ?
C68 H68 0.9500 . ?
C68 C69 1.393(5) . ?
C69 H69 0.9500 . ?
C69 C70 1.366(6) . ?
C70 H70 0.9500 . ?
C70 C71 1.383(6) . ?
C71 H71 0.9500 . ?
C71 C72 1.386(5) . ?
C72 H72 0.9500 . ?
C73 C74 1.375(5) . ?
C73 C78 1.382(5) . ?
C74 H74 0.9500 . ?
C74 C75 1.395(6) . ?
C75 H75 0.9500 . ?
C75 C76 1.329(8) . ?
C76 H76 0.9500 . ?
C76 C77 1.314(8) . ?
C77 H77 0.9500 . ?
C77 C78 1.400(6) . ?
C78 H78 0.9500 . ?
C79A C84A 1.3900 . ?
C79A C80A 1.3900 . ?
C84A H84A 0.9500 . ?
C84A C83A 1.3900 . ?
C83A H83A 0.9500 . ?
C83A C82A 1.3900 . ?
C82A H82A 0.9500 . ?
C82A C81A 1.3900 . ?
C81A H81A 0.9500 . ?
C81A C80A 1.3900 . ?
C80A H80A 0.9500 . ?
C79B C84B 1.3900 . ?
C79B C80B 1.3900 . ?
C84B H84B 0.9500 . ?
C84B C83B 1.3900 . ?
C83B H83B 0.9500 . ?
C83B C82B 1.3900 . ?
C82B H82B 0.9500 . ?
C82B C81B 1.3900 . ?
C81B H81B 0.9500 . ?
C81B C80B 1.3900 . ?
C80B H80B 0.9500 . ?
C85 C86 1.385(4) . ?
C85 C90 1.383(4) . ?
C86 H86 0.9500 . ?
C86 C87 1.390(5) . ?
C87 H87 0.9500 . ?
C87 C88 1.358(5) . ?
C88 H88 0.9500 . ?
C88 C89 1.371(5) . ?
C89 H89 0.9500 . ?
C89 C90 1.385(5) . ?
C90 H90 0.9500 . ?
C91 C92 1.497(7) . ?
C92 H92A 0.9800 . ?
C92 H92B 0.9800 . ?
C92 H92C 0.9800 . ?

loop_
_geom_torsion_atom_site_label_1
_geom_torsion_atom_site_label_2
_geom_torsion_atom_site_label_3
_geom_torsion_atom_site_label_4
_geom_torsion
_geom_torsion_site_symmetry_1
_geom_torsion_site_symmetry_2
_geom_torsion_site_symmetry_3
_geom_torsion_site_symmetry_4
_geom_torsion_publ_flag
P1 C1A C6A C5A -170.8(4) . . . . ?
P1 C1A C2A C3A 170.2(4) . . . . ?
P1 C1B C2B C3B -175.6(4) . . . . ?
P1 C1B C6B C5B 175.9(4) . . . . ?
P1 C7 C8 C9 175.4(3) . . . . ?
P1 C7 C12 C11 -175.7(3) . . . . ?
P1 C13 C14 C15 -175.1(4) . . . . ?
P1 C13 C18 C17 174.5(3) . . . . ?
Si1 C19 C20 C21 -172.8(4) . . . . ?
Si1 C19 C24 C23 171.7(4) . . . . ?
Si1 C25 C26 C27 179.7(3) . . . . ?
Si1 C25 C30 C29 179.7(4) . . . . ?
Si1 C31 C32 C33 -177.8(4) . . . . ?
Si1 C31 C36 C35 179.0(4) . . . . ?
Si2 C37 C38 C39 176.4(2) . . . . ?
Si2 C37 C42 C41 -177.5(3) . . . . ?
Si2 C43 C44 C45 -177.3(4) . . . . ?
Si2 C43 C48 C47 177.3(5) . . . . ?
Si2 C49 C50 C51 -179.6(3) . . . . ?
Si2 C49 C54 C53 179.9(3) . . . . ?
Si3 C55 C56 C57 177.4(3) . . . . ?
Si3 C55 C60 C59 -178.3(4) . . . . ?
Si3 C61 C62 C63 -179.1(3) . . . . ?
Si3 C61 C66 C65 179.3(3) . . . . ?
Si3 C67 C68 C69 -176.4(3) . . . . ?
Si3 C67 C72 C71 177.1(3) . . . . ?
Si4 C73 C74 C75 -179.5(4) . . . . ?
Si4 C73 C78 C77 178.7(3) . . . . ?
Si4 C79A C84A C83A -176.4(4) . . . . ?
Si4 C79A C80A C81A 176.6(4) . . . . ?
Si4 C79B C84B C83B -177.8(4) . . . . ?
Si4 C79B C80B C81B 177.9(4) . . . . ?
Si4 C85 C86 C87 -176.0(3) . . . . ?
Si4 C85 C90 C89 175.5(3) . . . . ?
O1 P1 C1A C6A 2.8(3) . . . . ?
O1 P1 C1A C2A -167.7(3) . . . . ?
O1 P1 C1B C2B -119.5(3) . . . . ?
O1 P1 C1B C6B 64.8(3) . . . . ?
O1 P1 C7 C8 21.7(3) . . . . ?
O1 P1 C7 C12 -162.7(3) . . . . ?
O1 P1 C13 C14 55.7(4) . . . . ?
O1 P1 C13 C18 -119.9(3) . . . . ?
O2 Si1 C19 C20 -40.5(4) . . . . ?
O2 Si1 C19 C24 146.9(3) . . . . ?
O2 Si1 C25 C26 -23.6(4) . . . . ?
O2 Si1 C25 C30 154.6(4) . . . . ?
O2 Si1 C31 C32 -30.9(4) . . . . ?
O2 Si1 C31 C36 147.8(3) . . . . ?
O3 Si2 C37 C38 166.9(2) . . . . ?
O3 Si2 C37 C42 -15.7(3) . . . . ?
O3 Si2 C43 C44 -34.4(4) . . . . ?
O3 Si2 C43 C48 148.4(4) . . . . ?
O3 Si2 C49 C50 95.6(3) . . . . ?
O3 Si2 C49 C54 -84.0(3) . . . . ?
O4 Si3 C55 C56 -37.6(3) . . . . ?
O4 Si3 C55 C60 141.2(3) . . . . ?
O4 Si3 C61 C62 116.5(3) . . . . ?
O4 Si3 C61 C66 -62.9(3) . . . . ?
O4 Si3 C67 C68 122.5(3) . . . . ?
O4 Si3 C67 C72 -55.0(3) . . . . ?
O5 Si4 C73 C74 36.4(3) . . . . ?
O5 Si4 C73 C78 -140.9(3) . . . . ?
O5 Si4 C79B C84B -117.6(3) . . . . ?
O5 Si4 C79B C80B 64.6(3) . . . . ?
O5 Si4 C85 C86 -146.7(3) . . . . ?
O5 Si4 C85 C90 37.0(3) . . . . ?
C1A P1 O1 Pr1 -102.8(6) . . . . ?
C1A P1 C7 C8 -102.3(3) . . . . ?
C1A P1 C7 C12 73.3(3) . . . . ?
C1A P1 C13 C14 176.9(3) . . . . ?
C1A P1 C13 C18 1.4(4) . . . . ?
C1A C6A C5A C4A 0.0 . . . . ?
C6A C1A C2A C3A 0.0 . . . . ?
C6A C5A C4A C3A 0.0 . . . . ?
C5A C4A C3A C2A 0.0 . . . . ?
C4A C3A C2A C1A 0.0 . . . . ?
C2A C1A C6A C5A 0.0 . . . . ?
C1B P1 O1 Pr1 -113.0(6) . . . . ?
C1B P1 C7 C8 -95.9(3) . . . . ?
C1B P1 C7 C12 79.8(3) . . . . ?
C1B P1 C13 C14 -179.1(3) . . . . ?
C1B P1 C13 C18 5.3(4) . . . . ?
C1B C2B C3B C4B 0.0 . . . . ?
C2B C1B C6B C5B 0.0 . . . . ?
C2B C3B C4B C5B 0.0 . . . . ?
C3B C4B C5B C6B 0.0 . . . . ?
C4B C5B C6B C1B 0.0 . . . . ?
C6B C1B C2B C3B 0.0 . . . . ?
C7 P1 O1 Pr1 134.9(6) . . . . ?
C7 P1 C1A C6A 126.2(2) . . . . ?
C7 P1 C1A C2A -44.4(3) . . . . ?
C7 P1 C1B C2B -1.6(4) . . . . ?
C7 P1 C1B C6B -177.3(3) . . . . ?
C7 P1 C13 C14 -65.8(4) . . . . ?
C7 P1 C13 C18 118.7(3) . . . . ?
C7 C8 C9 C10 0.2(6) . . . . ?
C8 C7 C12 C11 0.0(5) . . . . ?
C8 C9 C10 C11 0.4(7) . . . . ?
C9 C10 C11 C12 -0.7(6) . . . . ?
C10 C11 C12 C7 0.5(5) . . . . ?
C12 C7 C8 C9 -0.4(5) . . . . ?
C13 P1 O1 Pr1 14.8(7) . . . . ?
C13 P1 C1A C6A -116.9(3) . . . . ?
C13 P1 C1A C2A 72.6(3) . . . . ?
C13 P1 C1B C2B 115.7(3) . . . . ?
C13 P1 C1B C6B -60.1(3) . . . . ?
C13 P1 C7 C8 142.3(3) . . . . ?
C13 P1 C7 C12 -42.0(3) . . . . ?
C13 C14 C15 C16 0.1(8) . . . . ?
C14 C13 C18 C17 -1.1(6) . . . . ?
C14 C15 C16 C17 -0.8(8) . . . . ?
C15 C16 C17 C18 0.5(8) . . . . ?
C16 C17 C18 C13 0.5(7) . . . . ?
C18 C13 C14 C15 0.8(7) . . . . ?
C19 Si1 C25 C26 99.5(3) . . . . ?
C19 Si1 C25 C30 -82.3(4) . . . . ?
C19 Si1 C31 C32 -152.9(4) . . . . ?
C19 Si1 C31 C36 25.8(4) . . . . ?
C19 C20 C21 C22 0.7(7) . . . . ?
C20 C19 C24 C23 -1.2(7) . . . . ?
C20 C21 C22 C23 -0.7(7) . . . . ?
C21 C22 C23 C24 -0.2(8) . . . . ?
C22 C23 C24 C19 1.2(7) . . . . ?
C24 C19 C20 C21 0.2(7) . . . . ?
C25 Si1 C19 C20 -161.5(3) . . . . ?
C25 Si1 C19 C24 25.9(4) . . . . ?
C25 Si1 C31 C32 90.7(4) . . . . ?
C25 Si1 C31 C36 -90.6(4) . . . . ?
C25 C26 C27 C28 -0.1(6) . . . . ?
C26 C25 C30 C29 -2.0(7) . . . . ?
C26 C27 C28 C29 -0.5(7) . . . . ?
C27 C28 C29 C30 -0.2(7) . . . . ?
C28 C29 C30 C25 1.5(8) . . . . ?
C30 C25 C26 C27 1.4(6) . . . . ?
C31 Si1 C19 C20 81.6(4) . . . . ?
C31 Si1 C19 C24 -91.0(4) . . . . ?
C31 Si1 C25 C26 -147.3(3) . . . . ?
C31 Si1 C25 C30 30.9(4) . . . . ?
C31 C32 C33 C34 0.2(8) . . . . ?
C32 C31 C36 C35 -2.3(7) . . . . ?
C32 C33 C34 C35 -5.2(8) . . . . ?
C33 C34 C35 C36 6.4(9) . . . . ?
C34 C35 C36 C31 -2.6(8) . . . . ?
C36 C31 C32 C33 3.4(7) . . . . ?
C37 Si2 O3 Pr1 -52.2(8) . . . . ?
C37 Si2 C43 C44 -155.1(4) . . . . ?
C37 Si2 C43 C48 27.7(5) . . . . ?
C37 Si2 C49 C50 -141.9(3) . . . . ?
C37 Si2 C49 C54 38.5(3) . . . . ?
C37 C38 C39 C40 1.5(5) . . . . ?
C38 C37 C42 C41 0.0(5) . . . . ?
C38 C39 C40 C41 -0.8(5) . . . . ?
C39 C40 C41 C42 -0.3(5) . . . . ?
C40 C41 C42 C37 0.7(5) . . . . ?
C42 C37 C38 C39 -1.1(5) . . . . ?
C43 Si2 O3 Pr1 -171.8(8) . . . . ?
C43 Si2 C37 C38 -72.6(3) . . . . ?
C43 Si2 C37 C42 104.8(3) . . . . ?
C43 Si2 C49 C50 -25.2(3) . . . . ?
C43 Si2 C49 C54 155.1(3) . . . . ?
C43 C44 C45 C46 -0.4(8) . . . . ?
C44 C43 C48 C47 0.0(8) . . . . ?
C44 C45 C46 C47 0.8(10) . . . . ?
C45 C46 C47 C48 -0.7(10) . . . . ?
C46 C47 C48 C43 0.3(9) . . . . ?
C48 C43 C44 C45 0.0(7) . . . . ?
C49 Si2 O3 Pr1 69.2(8) . . . . ?
C49 Si2 C37 C38 42.7(3) . . . . ?
C49 Si2 C37 C42 -139.9(3) . . . . ?
C49 Si2 C43 C44 88.5(4) . . . . ?
C49 Si2 C43 C48 -88.7(4) . . . . ?
C49 C50 C51 C52 -0.2(6) . . . . ?
C50 C49 C54 C53 0.3(5) . . . . ?
C50 C51 C52 C53 0.1(6) . . . . ?
C51 C52 C53 C54 0.2(7) . . . . ?
C52 C53 C54 C49 -0.4(6) . . . . ?
C54 C49 C50 C51 0.0(5) . . . . ?
C55 Si3 O4 Pr1 121.2(6) . . . . ?
C55 Si3 C61 C62 -5.9(3) . . . . ?
C55 Si3 C61 C66 174.8(3) . . . . ?
C55 Si3 C67 C68 -116.9(3) . . . . ?
C55 Si3 C67 C72 65.6(3) . . . . ?
C55 C56 C57 C58 1.0(6) . . . . ?
C56 C55 C60 C59 0.5(6) . . . . ?
C56 C57 C58 C59 0.4(7) . . . . ?
C57 C58 C59 C60 -1.3(8) . . . . ?
C58 C59 C60 C55 0.9(8) . . . . ?
C60 C55 C56 C57 -1.4(5) . . . . ?
C61 Si3 O4 Pr1 -0.8(7) . . . . ?
C61 Si3 C55 C56 84.4(3) . . . . ?
C61 Si3 C55 C60 -96.8(3) . . . . ?
C61 Si3 C67 C68 2.4(4) . . . . ?
C61 Si3 C67 C72 -175.0(3) . . . . ?
C61 C62 C63 C64 -0.2(6) . . . . ?
C62 C61 C66 C65 -0.1(5) . . . . ?
C62 C63 C64 C65 0.0(6) . . . . ?
C63 C64 C65 C66 0.1(6) . . . . ?
C64 C65 C66 C61 -0.1(6) . . . . ?
C66 C61 C62 C63 0.2(5) . . . . ?
C67 Si3 O4 Pr1 -120.0(6) . . . . ?
C67 Si3 C55 C56 -157.1(3) . . . . ?
C67 Si3 C55 C60 21.6(4) . . . . ?
C67 Si3 C61 C62 -124.0(3) . . . . ?
C67 Si3 C61 C66 56.7(3) . . . . ?
C67 C68 C69 C70 0.0(7) . . . . ?
C68 C67 C72 C71 -0.6(6) . . . . ?
C68 C69 C70 C71 -1.6(8) . . . . ?
C69 C70 C71 C72 2.1(7) . . . . ?
C70 C71 C72 C67 -1.0(6) . . . . ?
C72 C67 C68 C69 1.1(6) . . . . ?
C73 Si4 O5 Pr1 -114.2(8) . . . . ?
C73 Si4 C79B C84B 121.0(3) . . . . ?
C73 Si4 C79B C80B -56.9(3) . . . . ?
C73 Si4 C85 C86 -24.3(3) . . . . ?
C73 Si4 C85 C90 159.4(3) . . . . ?
C73 C74 C75 C76 0.8(8) . . . . ?
C74 C73 C78 C77 1.4(6) . . . . ?
C74 C75 C76 C77 1.4(9) . . . . ?
C75 C76 C77 C78 -2.2(9) . . . . ?
C76 C77 C78 C73 0.8(8) . . . . ?
C78 C73 C74 C75 -2.1(6) . . . . ?
C79A Si4 O5 Pr1 131.6(8) . . . . ?
C79A Si4 C73 C74 157.3(3) . . . . ?
C79A Si4 C73 C78 -20.0(4) . . . . ?
C79A Si4 C85 C86 87.5(3) . . . . ?
C79A Si4 C85 C90 -88.7(3) . . . . ?
C79A C84A C83A C82A 0.0 . . . . ?
C84A C79A C80A C81A 0.0 . . . . ?
C84A C83A C82A C81A 0.0 . . . . ?
C83A C82A C81A C80A 0.0 . . . . ?
C82A C81A C80A C79A 0.0 . . . . ?
C80A C79A C84A C83A 0.0 . . . . ?
C79B Si4 O5 Pr1 123.8(8) . . . . ?
C79B Si4 C73 C74 155.8(3) . . . . ?
C79B Si4 C73 C78 -21.4(4) . . . . ?
C79B Si4 C85 C86 96.9(3) . . . . ?
C79B Si4 C85 C90 -79.3(3) . . . . ?
C79B C84B C83B C82B 0.0 . . . . ?
C84B C79B C80B C81B 0.0 . . . . ?
C84B C83B C82B C81B 0.0 . . . . ?
C83B C82B C81B C80B 0.0 . . . . ?
C82B C81B C80B C79B 0.0 . . . . ?
C80B C79B C84B C83B 0.0 . . . . ?
C85 Si4 O5 Pr1 7.6(9) . . . . ?
C85 Si4 C73 C74 -85.9(3) . . . . ?
C85 Si4 C73 C78 96.9(3) . . . . ?
C85 Si4 C79B C84B 1.0(4) . . . . ?
C85 Si4 C79B C80B -176.9(3) . . . . ?
C85 C86 C87 C88 0.7(5) . . . . ?
C86 C85 C90 C89 -1.0(5) . . . . ?
C86 C87 C88 C89 -1.2(6) . . . . ?
C87 C88 C89 C90 0.6(6) . . . . ?
C88 C89 C90 C85 0.5(6) . . . . ?
C90 C85 C86 C87 0.4(5) . . . . ?

loop_
_exptl_oxdiff_crystal_face_indexfrac_h
_exptl_oxdiff_crystal_face_indexfrac_k
_exptl_oxdiff_crystal_face_indexfrac_l
_exptl_oxdiff_crystal_face_x
_exptl_oxdiff_crystal_face_y
_exptl_oxdiff_crystal_face_z
-1.0000 0.0000 -0.0000 -0.1039 -0.0258 0.0032
1.0000 -0.0000 0.0000 0.1039 0.0258 -0.0032
-0.0000 0.0000 1.0000 0.0101 -0.0294 0.0453
0.0000 -0.0000 -1.0000 -0.0101 0.0294 -0.0453
-0.0000 -1.0000 -0.0000 0.0133 -0.0587 -0.0411
0.0000 1.0000 -1.0000 -0.0233 0.0881 -0.0042
-0.0000 -1.0000 1.0000 0.0233 -0.0881 0.0042
-0.0000 1.0000 1.0000 -0.0032 0.0293 0.0863
0.0000 -1.0000 -2.0000 -0.0069 0.0001 -0.1316

loop_
_smtbx_masks_void_nr
_smtbx_masks_void_average_x
_smtbx_masks_void_average_y
_smtbx_masks_void_average_z
_smtbx_masks_void_volume
_smtbx_masks_void_count_electrons
_smtbx_masks_void_content
1 0.195 0.228 0.199 253.9 51.7 '1 toluene'
2 0.195 0.272 0.699 253.9 51.6 '1 toluene'
3 -0.195 0.728 0.301 253.9 56.0 '1 toluene'
4 -0.195 0.772 0.801 253.9 55.9 '1 toluene'
